data_4320453
loop_
_publ_author_name
'Paul V. Bernhardt'
'Evan G. Moore'
'Mark J. Riley'

_publ_section_title
;
 Photoinduced Electron Transfer and Electronic Energy Transfer in
 Naphthyl-Appended Cyclams
;
_journal_name_full 'Inorganic Chemistry'
_journal_page_first 5799
_journal_page_last 5805
_journal_paper_doi 10.1021/ic0102586
_journal_volume 40
_journal_year 2001
_chemical_formula_sum 'C23 H38 Cl2 Cu N6 O8'
_chemical_formula_weight 661.03
_chemical_name_systematic
;
   ?
;
_space_group_IT_number 2
_symmetry_cell_setting triclinic
_symmetry_space_group_name_Hall '-P 1'
_symmetry_space_group_name_H-M 'P -1'
_atom_sites_solution_hydrogens geom
_atom_sites_solution_primary Patterson
_atom_sites_solution_secondary difmap
_audit_creation_method SHELXL-97
_cell_angle_alpha 81.41(2)
_cell_angle_beta 88.10(2)
_cell_angle_gamma 66.950(10)
_cell_formula_units_Z 2
_cell_length_a 8.4630(10)
_cell_length_b 9.1890(10)
_cell_length_c 20.023(3)
_cell_measurement_reflns_used 25
_cell_measurement_temperature 296(2)
_cell_measurement_theta_max 14
_cell_measurement_theta_min 10
_cell_volume 1416.2(3)
_computing_cell_refinement 'SET4 in CAD4'
_computing_data_collection CAD4
_computing_data_reduction XCAD4
_computing_molecular_graphics PLATON
_computing_publication_material WINGX
_computing_structure_refinement 'SHELXL-97 (Sheldrick, 1997)'
_computing_structure_solution SHELXS
_diffrn_ambient_temperature 296(2)
_diffrn_measured_fraction_theta_full 0.999
_diffrn_measured_fraction_theta_max 0.999
_diffrn_measurement_device_type CAD4
_diffrn_measurement_method '\w-2\q scans'
_diffrn_radiation_monochromator graphite
_diffrn_radiation_source 'fine-focus sealed tube'
_diffrn_radiation_type MoK\a
_diffrn_radiation_wavelength 0.71073
_diffrn_reflns_av_R_equivalents 0.0606
_diffrn_reflns_av_sigmaI/netI 0.2444
_diffrn_reflns_limit_h_max 10
_diffrn_reflns_limit_h_min 0
_diffrn_reflns_limit_k_max 10
_diffrn_reflns_limit_k_min -10
_diffrn_reflns_limit_l_max 23
_diffrn_reflns_limit_l_min -23
_diffrn_reflns_number 5390
_diffrn_reflns_theta_full 24.98
_diffrn_reflns_theta_max 24.98
_diffrn_reflns_theta_min 2.06
_diffrn_standards_decay_% 'less than 5%'
_diffrn_standards_interval_time 7200
_diffrn_standards_number 3
_exptl_absorpt_coefficient_mu 1.017
_exptl_absorpt_correction_T_max 0.8791
_exptl_absorpt_correction_T_min 0.7047
_exptl_absorpt_correction_type \y-scans
_exptl_crystal_colour red
_exptl_crystal_density_diffrn 1.550
_exptl_crystal_density_method 'not measured'
_exptl_crystal_description prism
_exptl_crystal_F_000 690
_exptl_crystal_size_max 0.37
_exptl_crystal_size_mid 0.17
_exptl_crystal_size_min 0.13
_refine_diff_density_max 1.061
_refine_diff_density_min -0.606
_refine_diff_density_rms 0.110
_refine_ls_extinction_method none
_refine_ls_goodness_of_fit_ref 0.942
_refine_ls_hydrogen_treatment constr
_refine_ls_matrix_type full
_refine_ls_number_parameters 389
_refine_ls_number_reflns 4967
_refine_ls_number_restraints 0
_refine_ls_restrained_S_all 0.942
_refine_ls_R_factor_all 0.2675
_refine_ls_R_factor_gt 0.0738
_refine_ls_shift/su_max 0.026
_refine_ls_shift/su_mean 0.001
_refine_ls_structure_factor_coef Fsqd
_refine_ls_weighting_details 'calc w=1/[\s^2^(Fo^2^)+(0.1033P)^2^+0.0000P] where P=(Fo^2^+2Fc^2^)/3'
_refine_ls_weighting_scheme calc
_refine_ls_wR_factor_gt 0.1628
_refine_ls_wR_factor_ref 0.2410
_reflns_number_gt 1564
_reflns_number_total 4967
_reflns_threshold_expression >2sigma(I)
_cod_data_source_file ic0102586_1.cif
_cod_data_source_block em8
_cod_database_code 4320453

loop_
_symmetry_equiv_pos_as_xyz
'x, y, z'
'-x, -y, -z'

loop_
_atom_site_label
_atom_site_type_symbol
_atom_site_fract_x
_atom_site_fract_y
_atom_site_fract_z
_atom_site_U_iso_or_equiv
_atom_site_adp_type
_atom_site_occupancy
_atom_site_symmetry_multiplicity
_atom_site_calc_flag
_atom_site_refinement_flags
_atom_site_disorder_assembly
_atom_site_disorder_group
Cu1 Cu 0.67935(19) 0.98784(18) 0.68037(7) 0.0402(5) Uani 1 1 d . . .
N1 N 0.6878(11) 0.9548(10) 0.7818(4) 0.039(2) Uani 1 1 d . . .
H1A H 0.7503 1.0083 0.7939 0.046 Uiso 1 1 calc R . .
N2 N 0.4374(11) 1.1494(11) 0.6868(4) 0.043(2) Uani 1 1 d . . .
H2C H 0.3667 1.0972 0.6838 0.052 Uiso 1 1 calc R . .
N3 N 0.6861(11) 1.0236(10) 0.5831(5) 0.053(3) Uani 1 1 d . . .
H3C H 0.6396 0.9593 0.5686 0.064 Uiso 1 1 calc R . .
N4 N 0.9267(11) 0.8403(11) 0.6778(4) 0.044(2) Uani 1 1 d . . .
H4C H 0.9893 0.8975 0.6854 0.052 Uiso 1 1 calc R . .
N5 N 1.0394(12) 0.8334(10) 0.8122(5) 0.055(3) Uani 1 1 d . . .
H5C H 1.1060 0.8231 0.7831 0.066 Uiso 1 1 d R . .
N6 N 0.3220(11) 1.1501(11) 0.5474(4) 0.052(3) Uani 1 1 d . . .
H6A H 0.3564 1.0654 0.5722 0.063 Uiso 1 1 d R . .
H6B H 0.1847 1.2177 0.5580 0.063 Uiso 1 1 d R . .
C1 C 0.9619(16) 0.7203(13) 0.8007(6) 0.052(3) Uani 1 1 d . . .
C2 C 0.7716(13) 0.7893(13) 0.8162(6) 0.047(3) Uani 1 1 d . . .
H2A H 0.7168 0.7241 0.8015 0.056 Uiso 1 1 calc R . .
H2B H 0.7581 0.7872 0.8646 0.056 Uiso 1 1 calc R . .
C3 C 0.5105(13) 1.0391(14) 0.8045(5) 0.046(3) Uani 1 1 d . . .
H3A H 0.5145 1.0640 0.8496 0.055 Uiso 1 1 calc R . .
H3B H 0.4470 0.9708 0.8058 0.055 Uiso 1 1 calc R . .
C4 C 0.4229(14) 1.1899(14) 0.7565(5) 0.048(3) Uani 1 1 d . . .
H4A H 0.3029 1.2395 0.7676 0.057 Uiso 1 1 calc R . .
H4B H 0.4765 1.2646 0.7599 0.057 Uiso 1 1 calc R . .
C5 C 0.3770(15) 1.2901(13) 0.6354(6) 0.054(3) Uani 1 1 d . . .
H5A H 0.4363 1.3582 0.6425 0.065 Uiso 1 1 calc R . .
H5B H 0.2556 1.3493 0.6415 0.065 Uiso 1 1 calc R . .
C6 C 0.4019(16) 1.2569(15) 0.5627(6) 0.052(3) Uani 1 1 d . . .
C7 C 0.5872(17) 1.1890(16) 0.5449(6) 0.061(4) Uani 1 1 d . . .
H7A H 0.6402 1.2602 0.5545 0.073 Uiso 1 1 calc R . .
H7B H 0.5949 1.1839 0.4968 0.073 Uiso 1 1 calc R . .
C8 C 0.8674(16) 0.9617(17) 0.5621(7) 0.065(4) Uani 1 1 d . . .
H8A H 0.9191 1.0372 0.5667 0.078 Uiso 1 1 calc R . .
H8B H 0.8740 0.9439 0.5153 0.078 Uiso 1 1 calc R . .
C9 C 0.9574(14) 0.8085(16) 0.6074(6) 0.061(4) Uani 1 1 d . . .
H9A H 0.9135 0.7297 0.5991 0.073 Uiso 1 1 calc R . .
H9B H 1.0796 0.7674 0.5991 0.073 Uiso 1 1 calc R . .
C10 C 0.9893(15) 0.6935(13) 0.7277(6) 0.050(3) Uani 1 1 d . . .
H10A H 1.1112 0.6367 0.7216 0.060 Uiso 1 1 calc R . .
H10B H 0.9320 0.6253 0.7185 0.060 Uiso 1 1 calc R . .
C11 C 0.3095(19) 1.4179(15) 0.5159(7) 0.085(5) Uani 1 1 d . . .
H11A H 0.1904 1.4625 0.5269 0.128 Uiso 1 1 calc R . .
H11B H 0.3193 1.3999 0.4697 0.128 Uiso 1 1 calc R . .
H11C H 0.3617 1.4909 0.5222 0.128 Uiso 1 1 calc R . .
C12 C 1.0451(18) 0.5533(14) 0.8429(7) 0.076(4) Uani 1 1 d . . .
H12A H 1.0318 0.5624 0.8901 0.114 Uiso 1 1 calc R . .
H12B H 1.1652 0.5071 0.8334 0.114 Uiso 1 1 calc R . .
H12C H 0.9904 0.4861 0.8315 0.114 Uiso 1 1 calc R . .
C13 C 1.0933(17) 0.8359(16) 0.8816(6) 0.068(4) Uani 1 1 d . . .
H13A H 1.1628 0.8991 0.8788 0.081 Uiso 1 1 calc R . .
H13B H 1.1652 0.7276 0.9013 0.081 Uiso 1 1 calc R . .
C14 C 0.9488(17) 0.9020(18) 0.9276(6) 0.061(4) Uani 1 1 d . . .
C15 C 0.8276(16) 1.0640(16) 0.9173(6) 0.053(3) Uani 1 1 d . . .
C16 C 0.8400(16) 1.1731(16) 0.8626(6) 0.057(3) Uani 1 1 d . . .
H16 H 0.9287 1.1402 0.8325 0.068 Uiso 1 1 calc R . .
C17 C 0.724(2) 1.325(2) 0.8534(7) 0.084(5) Uani 1 1 d . . .
H17 H 0.7338 1.3954 0.8166 0.101 Uiso 1 1 calc R . .
C18 C 0.592(2) 1.379(2) 0.8972(10) 0.094(5) Uani 1 1 d . . .
H18 H 0.5104 1.4836 0.8889 0.112 Uiso 1 1 calc R . .
C19 C 0.581(2) 1.277(2) 0.9531(9) 0.092(6) Uani 1 1 d . . .
H19 H 0.4943 1.3158 0.9836 0.110 Uiso 1 1 calc R . .
C20 C 0.6966(19) 1.117(2) 0.9656(7) 0.073(4) Uani 1 1 d . . .
C21 C 0.690(2) 1.008(3) 1.0215(7) 0.086(5) Uani 1 1 d . . .
H21 H 0.6045 1.0416 1.0526 0.103 Uiso 1 1 calc R . .
C22 C 0.806(2) 0.853(2) 1.0316(8) 0.093(5) Uani 1 1 d . . .
H22 H 0.7982 0.7828 1.0689 0.112 Uiso 1 1 calc R . .
C23 C 0.936(2) 0.8013(19) 0.9854(7) 0.079(4) Uani 1 1 d . . .
H23 H 1.0166 0.6965 0.9932 0.095 Uiso 1 1 calc R . .
Cl1 Cl 0.4563(4) 0.7193(4) 0.68446(19) 0.0559(9) Uani 1 1 d . . .
O1 O 0.5935(14) 0.7618(13) 0.6662(6) 0.114(4) Uani 1 1 d . A .
O2A O 0.447(8) 0.679(7) 0.749(2) 0.21(3) Uani 0.49(3) 1 d P A 1
O3A O 0.437(5) 0.619(5) 0.6415(17) 0.115(15) Uani 0.49(3) 1 d P A 1
O4A O 0.322(4) 0.858(3) 0.670(4) 0.17(2) Uani 0.51(3) 1 d P A 1
O2B O 0.507(4) 0.566(2) 0.709(2) 0.160(19) Uani 0.51(3) 1 d P A 2
O3B O 0.329(5) 0.774(9) 0.6379(19) 0.168(19) Uani 0.49(3) 1 d P A 2
O4B O 0.395(4) 0.786(6) 0.746(2) 0.133(17) Uani 0.51(3) 1 d P A 2
Cl2 Cl 0.9303(4) 1.2565(4) 0.67192(19) 0.0606(10) Uani 1 1 d . . .
O5 O 0.7840(10) 1.2166(10) 0.6875(4) 0.070(3) Uani 1 1 d . . .
O6 O 0.9290(13) 1.3158(14) 0.6055(5) 0.112(4) Uani 1 1 d . . .
O7 O 1.0784(13) 1.1121(14) 0.6822(7) 0.132(5) Uani 1 1 d . . .
O8 O 0.9484(19) 1.3535(16) 0.7143(7) 0.163(6) Uani 1 1 d . . .

loop_
_atom_site_aniso_label
_atom_site_aniso_U_11
_atom_site_aniso_U_22
_atom_site_aniso_U_33
_atom_site_aniso_U_23
_atom_site_aniso_U_13
_atom_site_aniso_U_12
Cu1 0.0392(9) 0.0441(9) 0.0419(9) -0.0143(6) 0.0086(6) -0.0190(7)
N1 0.043(6) 0.052(6) 0.034(5) -0.016(5) 0.003(4) -0.029(5)
N2 0.041(6) 0.051(6) 0.044(6) -0.015(5) -0.001(5) -0.023(5)
N3 0.026(5) 0.027(5) 0.110(9) -0.006(5) 0.023(5) -0.016(5)
N4 0.033(6) 0.055(7) 0.050(6) -0.025(5) 0.013(5) -0.020(5)
N5 0.064(7) 0.052(6) 0.058(7) -0.012(5) -0.002(6) -0.031(6)
N6 0.041(6) 0.064(7) 0.056(6) -0.015(5) -0.005(5) -0.022(5)
C1 0.058(9) 0.036(7) 0.064(9) -0.006(6) -0.021(7) -0.021(7)
C2 0.032(7) 0.046(8) 0.058(8) 0.006(6) -0.005(6) -0.016(6)
C3 0.034(7) 0.073(9) 0.031(6) 0.004(6) 0.003(5) -0.027(7)
C4 0.042(7) 0.066(8) 0.043(7) -0.030(7) 0.008(6) -0.022(7)
C5 0.051(8) 0.040(8) 0.076(10) -0.006(7) 0.001(7) -0.022(7)
C6 0.056(9) 0.062(9) 0.049(8) -0.007(7) 0.009(7) -0.036(7)
C7 0.081(10) 0.091(10) 0.035(7) -0.018(7) 0.002(7) -0.057(9)
C8 0.055(9) 0.098(11) 0.067(9) -0.039(9) 0.023(7) -0.049(9)
C9 0.028(7) 0.077(10) 0.084(10) -0.049(9) 0.013(7) -0.014(7)
C10 0.039(7) 0.042(8) 0.069(9) -0.022(7) -0.013(7) -0.010(6)
C11 0.100(13) 0.071(11) 0.073(10) 0.018(8) -0.005(9) -0.030(10)
C12 0.080(11) 0.056(9) 0.097(11) -0.013(8) -0.014(9) -0.030(8)
C13 0.075(10) 0.071(9) 0.069(9) -0.025(7) -0.005(8) -0.035(8)
C14 0.063(9) 0.095(11) 0.046(8) -0.026(8) -0.011(7) -0.047(9)
C15 0.055(9) 0.075(9) 0.046(8) -0.014(7) -0.011(7) -0.041(8)
C16 0.055(9) 0.054(9) 0.075(10) -0.024(7) 0.011(7) -0.031(8)
C17 0.121(15) 0.098(13) 0.066(10) -0.037(9) 0.011(10) -0.069(12)
C18 0.075(12) 0.092(13) 0.123(15) -0.044(12) 0.017(11) -0.034(10)
C19 0.068(12) 0.139(17) 0.096(13) -0.074(13) 0.033(10) -0.053(12)
C20 0.065(10) 0.117(14) 0.066(10) -0.047(10) 0.015(8) -0.057(10)
C21 0.082(12) 0.173(18) 0.036(9) -0.021(11) 0.003(8) -0.085(13)
C22 0.101(14) 0.132(16) 0.064(11) 0.014(11) -0.025(11) -0.072(13)
C23 0.106(13) 0.108(12) 0.040(8) -0.008(8) -0.008(9) -0.060(11)
Cl1 0.049(2) 0.051(2) 0.077(3) -0.0146(19) 0.0031(19) -0.028(2)
O1 0.107(9) 0.136(10) 0.156(11) -0.070(8) 0.049(8) -0.096(8)
O2A 0.39(8) 0.33(8) 0.06(2) -0.09(3) 0.07(3) -0.30(7)
O3A 0.18(3) 0.14(3) 0.10(2) -0.08(2) 0.02(2) -0.12(3)
O4A 0.076(19) 0.047(16) 0.39(7) 0.01(2) -0.09(3) -0.040(15)
O2B 0.18(3) 0.032(14) 0.24(5) 0.011(18) -0.08(3) -0.021(15)
O3B 0.12(3) 0.26(6) 0.19(3) -0.07(4) -0.05(2) -0.13(4)
O4B 0.08(2) 0.25(5) 0.14(3) -0.13(3) 0.048(19) -0.11(3)
Cl2 0.058(2) 0.062(2) 0.075(3) -0.0108(19) 0.0033(19) -0.038(2)
O5 0.051(6) 0.078(6) 0.107(7) -0.031(5) 0.017(5) -0.047(5)
O6 0.079(8) 0.172(11) 0.097(9) 0.033(8) -0.013(6) -0.078(8)
O7 0.053(7) 0.108(9) 0.212(13) 0.029(9) 0.002(8) -0.024(7)
O8 0.209(15) 0.177(12) 0.210(14) -0.115(11) 0.067(11) -0.164(12)

loop_
_atom_type_symbol
_atom_type_description
_atom_type_scat_dispersion_real
_atom_type_scat_dispersion_imag
_atom_type_scat_source
C C 0.0033 0.0016 'International Tables Vol C Tables 4.2.6.8 and 6.1.1.4'
H H 0.0000 0.0000 'International Tables Vol C Tables 4.2.6.8 and 6.1.1.4'
N N 0.0061 0.0033 'International Tables Vol C Tables 4.2.6.8 and 6.1.1.4'
O O 0.0106 0.0060 'International Tables Vol C Tables 4.2.6.8 and 6.1.1.4'
Cl Cl 0.1484 0.1585 'International Tables Vol C Tables 4.2.6.8 and 6.1.1.4'
Cu Cu 0.3201 1.2651 'International Tables Vol C Tables 4.2.6.8 and 6.1.1.4'

loop_
_geom_angle_atom_site_label_1
_geom_angle_atom_site_label_2
_geom_angle_atom_site_label_3
_geom_angle
_geom_angle_site_symmetry_1
_geom_angle_site_symmetry_3
_geom_angle_publ_flag
N3 Cu1 N4 86.0(4) . . ?
N3 Cu1 N1 175.7(4) . . ?
N4 Cu1 N1 91.4(4) . . ?
N3 Cu1 N2 96.0(4) . . ?
N4 Cu1 N2 174.9(4) . . ?
N1 Cu1 N2 86.3(3) . . ?
C2 N1 C3 113.4(8) . . ?
C2 N1 Cu1 117.0(7) . . ?
C3 N1 Cu1 107.5(6) . . ?
C5 N2 C4 112.9(8) . . ?
C5 N2 Cu1 117.7(7) . . ?
C4 N2 Cu1 106.2(6) . . ?
C8 N3 C7 110.5(9) . . ?
C8 N3 Cu1 109.4(8) . . ?
C7 N3 Cu1 119.6(7) . . ?
C10 N4 C9 113.0(9) . . ?
C10 N4 Cu1 117.8(7) . . ?
C9 N4 Cu1 106.2(7) . . ?
C1 N5 C13 119.7(10) . . ?
N5 C1 C10 107.6(10) . . ?
N5 C1 C2 109.6(9) . . ?
C10 C1 C2 111.4(10) . . ?
N5 C1 C12 114.5(10) . . ?
C10 C1 C12 105.5(10) . . ?
C2 C1 C12 108.2(10) . . ?
N1 C2 C1 110.7(9) . . ?
N1 C3 C4 109.2(8) . . ?
N2 C4 C3 108.5(8) . . ?
N2 C5 C6 115.4(9) . . ?
N6 C6 C7 108.8(10) . . ?
N6 C6 C5 112.7(9) . . ?
C7 C6 C5 112.6(10) . . ?
N6 C6 C11 106.1(10) . . ?
C7 C6 C11 108.8(10) . . ?
C5 C6 C11 107.6(10) . . ?
C6 C7 N3 113.1(9) . . ?
N3 C8 C9 106.3(10) . . ?
N4 C9 C8 107.8(9) . . ?
N4 C10 C1 114.9(9) . . ?
N5 C13 C14 114.6(11) . . ?
C23 C14 C15 118.4(13) . . ?
C23 C14 C13 118.1(14) . . ?
C15 C14 C13 123.5(12) . . ?
C16 C15 C14 121.0(12) . . ?
C16 C15 C20 119.8(14) . . ?
C14 C15 C20 119.1(13) . . ?
C17 C16 C15 120.3(13) . . ?
C16 C17 C18 121.8(16) . . ?
C19 C18 C17 119.3(17) . . ?
C18 C19 C20 121.8(15) . . ?
C21 C20 C19 124.2(16) . . ?
C21 C20 C15 119.0(16) . . ?
C19 C20 C15 116.8(15) . . ?
C22 C21 C20 122.0(16) . . ?
C21 C22 C23 119.4(16) . . ?
C22 C23 C14 122.1(16) . . ?
O2A Cl1 O2B 61(2) . . ?
O2A Cl1 O4A 104(4) . . ?
O2B Cl1 O4A 145.4(18) . . ?
O2A Cl1 O3B 127(3) . . ?
O2B Cl1 O3B 115(4) . . ?
O4A Cl1 O3B 46(2) . . ?
O2A Cl1 O1 115(2) . . ?
O2B Cl1 O1 112.2(15) . . ?
O4A Cl1 O1 102.5(12) . . ?
O3B Cl1 O1 114(2) . . ?
O2A Cl1 O3A 117(2) . . ?
O2B Cl1 O3A 63.2(17) . . ?
O4A Cl1 O3A 105(3) . . ?
O3B Cl1 O3A 59(3) . . ?
O1 Cl1 O3A 111.3(12) . . ?
O2A Cl1 O4B 38(3) . . ?
O2B Cl1 O4B 99(3) . . ?
O4A Cl1 O4B 71(4) . . ?
O3B Cl1 O4B 110(3) . . ?
O1 Cl1 O4B 105.0(12) . . ?
O3A Cl1 O4B 143.4(17) . . ?
O6 Cl2 O8 113.0(8) . . ?
O6 Cl2 O7 105.5(8) . . ?
O8 Cl2 O7 106.8(9) . . ?
O6 Cl2 O5 111.4(6) . . ?
O8 Cl2 O5 112.2(7) . . ?
O7 Cl2 O5 107.4(6) . . ?

loop_
_geom_bond_atom_site_label_1
_geom_bond_atom_site_label_2
_geom_bond_distance
_geom_bond_site_symmetry_2
_geom_bond_publ_flag
Cu1 N3 1.929(10) . ?
Cu1 N4 2.003(9) . ?
Cu1 N1 2.008(8) . ?
Cu1 N2 2.018(9) . ?
N1 C2 1.472(13) . ?
N1 C3 1.485(12) . ?
N2 C5 1.454(13) . ?
N2 C4 1.486(12) . ?
N3 C8 1.484(13) . ?
N3 C7 1.514(15) . ?
N4 C10 1.474(13) . ?
N4 C9 1.476(13) . ?
N5 C1 1.476(13) . ?
N5 C13 1.482(14) . ?
N6 C6 1.461(13) . ?
C1 C10 1.514(15) . ?
C1 C2 1.523(15) . ?
C1 C12 1.540(16) . ?
C3 C4 1.496(14) . ?
C5 C6 1.522(15) . ?
C6 C7 1.496(16) . ?
C6 C11 1.551(16) . ?
C8 C9 1.486(16) . ?
C13 C14 1.491(17) . ?
C14 C23 1.400(17) . ?
C14 C15 1.427(17) . ?
C15 C16 1.401(16) . ?
C15 C20 1.431(17) . ?
C16 C17 1.344(18) . ?
C17 C18 1.380(19) . ?
C18 C19 1.37(2) . ?
C19 C20 1.41(2) . ?
C20 C21 1.40(2) . ?
C21 C22 1.36(2) . ?
C22 C23 1.40(2) . ?
Cl1 O2A 1.30(4) . ?
Cl1 O2B 1.32(2) . ?
Cl1 O4A 1.33(3) . ?
Cl1 O3B 1.34(3) . ?
Cl1 O1 1.385(9) . ?
Cl1 O3A 1.40(2) . ?
Cl1 O4B 1.46(3) . ?
Cl2 O6 1.358(10) . ?
Cl2 O8 1.371(10) . ?
Cl2 O7 1.416(11) . ?
Cl2 O5 1.436(7) . ?
